data_2313037
loop_
_publ_author_name
'Nuss, Michael'
'Schrimpf, Tobias'
'Strohmann, Carsten'

_publ_section_title
;
 Insights into [(2-phen-oxy-phen-yl)lithium(THF)(TMEDA)] and diphenyl
 ether: structural influence of metalation on the aromatic system.
;
_journal_coeditor_code EJ2012
_journal_issue 'Pt 6'
_journal_name_full 'Acta crystallographica. Section E, Crystallographic communications'
_journal_page_first 567
_journal_page_last 571
_journal_paper_doi 10.1107/S2056989026002756
_journal_volume 82
_journal_year 2026
_chemical_formula_iupac '[Li (C12 H9 O) (C6 H16 N2) (C4 H8 O)], 0.5C5 H12'
_chemical_formula_moiety 'C22 H33 Li N2 O2, 0.5(C5 H12)'
_chemical_formula_sum 'C24.5 H39 Li N2 O2'
_chemical_formula_weight 400.51
_chemical_name_systematic
(2-phenoxyphenyl-\k<i>C</i>^1^)(tetrahydrofuran-\k<i>O</i>)(<i>N</i>,<i>N</i>,<i>N</i>',<i>N</i>'-tetramethylethylenediamine-\k^2^<i>N</i>,<i>N</i>')lithium
_space_group_crystal_system triclinic
_space_group_IT_number 2
_space_group_name_Hall '-P 1'
_space_group_name_H-M_alt 'P -1'
_atom_sites_solution_hydrogens geom
_atom_sites_solution_primary dual
_audit_creation_method
;
Olex2 1.5
(compiled 2025.04.05 svn.rf049d14d for OlexSys, GUI svn.r7217)
;
_cell_angle_alpha 70.284(11)
_cell_angle_beta 87.622(10)
_cell_angle_gamma 80.493(10)
_cell_formula_units_Z 4
_cell_length_a 12.494(4)
_cell_length_b 13.530(4)
_cell_length_c 15.528(5)
_cell_measurement_reflns_used 3711
_cell_measurement_temperature 100.00
_cell_measurement_theta_max 70.062
_cell_measurement_theta_min 13.082
_cell_volume 2436.8(13)
_computing_cell_refinement
;
SAINT V8.40B (Bruker, 2016)
;
_computing_data_collection
;
APEX2 (Bruker, 2016)
;
_computing_data_reduction
;
SAINT V8.40B (Bruker, 2016)
;
_computing_molecular_graphics
;
Olex2 1.5 (Dolomanov <i>et al.</i>,  2009)
;
_computing_publication_material
;
Olex2 1.5 (Dolomanov <i>et al.</i>,  2009)
;
_computing_structure_refinement
;
<i>SHELXL2019/2</i> (Sheldrick, 2015b)
;
_computing_structure_solution '<i>SHELXT</i>  (Sheldrick, 2015a)'
_diffrn_ambient_temperature 100.00
_diffrn_detector 'Bruker APEXII area detector'
_diffrn_detector_area_resol_mean 7.9
_diffrn_measured_fraction_theta_full 0.997
_diffrn_measured_fraction_theta_max 0.994
_diffrn_measurement_device 'three-circle diffractometer'
_diffrn_measurement_device_type 'Bruker SMART APEXII area detector'
_diffrn_measurement_method '\w and \f scans'
_diffrn_radiation_monochromator 'mirror optics'
_diffrn_radiation_probe x-ray
_diffrn_radiation_type CuK\a
_diffrn_radiation_wavelength 1.54178
_diffrn_reflns_av_R_equivalents 0.0588
_diffrn_reflns_av_unetI/netI 0.0274
_diffrn_reflns_limit_h_max 15
_diffrn_reflns_limit_h_min -15
_diffrn_reflns_limit_k_max 16
_diffrn_reflns_limit_k_min -16
_diffrn_reflns_limit_l_max 18
_diffrn_reflns_limit_l_min -18
_diffrn_reflns_number 78003
_diffrn_reflns_theta_full 67.679
_diffrn_reflns_theta_max 70.000
_diffrn_reflns_theta_min 3.023
_diffrn_source 'microfocus sealed X-ray tube'
_exptl_absorpt_coefficient_mu 0.523
_exptl_absorpt_correction_T_max 0.5883
_exptl_absorpt_correction_T_min 0.4437
_exptl_absorpt_correction_type multi-scan
_exptl_absorpt_process_details
;
(SADABS; Krause <i>et al.</i>,  2015)
;
_exptl_crystal_colour colourless
_exptl_crystal_density_diffrn 1.092
_exptl_crystal_description block
_exptl_crystal_F_000 876
_exptl_crystal_size_max 0.562
_exptl_crystal_size_mid 0.529
_exptl_crystal_size_min 0.349
_refine_diff_density_max 0.481
_refine_diff_density_min -0.188
_refine_ls_extinction_method none
_refine_ls_goodness_of_fit_ref 1.077
_refine_ls_hydrogen_treatment constr
_refine_ls_matrix_type full
_refine_ls_number_parameters 513
_refine_ls_number_reflns 9204
_refine_ls_number_restraints 0
_refine_ls_restrained_S_all 1.077
_refine_ls_R_factor_all 0.0627
_refine_ls_R_factor_gt 0.0527
_refine_ls_shift/su_max 0.001
_refine_ls_shift/su_mean 0.000
_refine_ls_structure_factor_coef Fsqd
_refine_ls_weighting_details 'w=1/[\s^2^(Fo^2^)+(0.0916P)^2^+0.4885P] where P=(Fo^2^+2Fc^2^)/3'
_refine_ls_weighting_scheme calc
_refine_ls_wR_factor_gt 0.1505
_refine_ls_wR_factor_ref 0.1578
_reflns_number_gt 7642
_reflns_number_total 9204
_reflns_threshold_expression 'I > 2\s(I)'
_cod_data_source_file ej2012.cif
_cod_data_source_block 1
_cod_original_cell_volume 2436.9(14)
_cod_original_formula_sum 'C24.50 H39 Li N2 O2'
_cod_database_code 2313037
_shelx_space_group_comment
;
The symmetry employed for this shelxl refinement is uniquely defined
by the following loop, which should always be used as a source of
symmetry information in preference to the above space-group names.
They are only intended as comments.
;
_shelx_estimated_absorpt_t_min 0.757
_shelx_estimated_absorpt_t_max 0.838

loop_
_space_group_symop_operation_xyz
'x, y, z'
'-x, -y, -z'

loop_
_atom_site_type_symbol
_atom_site_label
_atom_site_fract_x
_atom_site_fract_y
_atom_site_fract_z
_atom_site_U_iso_or_equiv
_atom_site_adp_type
_atom_site_calc_flag
_atom_site_occupancy
_atom_site_disorder_assembly
_atom_site_disorder_group
O O4 1.51935(8) 1.31086(8) -0.24004(7) 0.0346(2) Uani d 1 . .
O O2 0.94706(9) 0.81436(8) 0.26840(7) 0.0358(3) Uani d 1 . .
O O1 1.13694(9) 0.72823(8) 0.52032(8) 0.0397(3) Uani d 1 . .
O O3 1.60529(9) 1.23372(8) 0.04750(9) 0.0411(3) Uani d 1 . .
N N3 1.62041(10) 1.47301(9) -0.15988(8) 0.0312(3) Uani d 1 . .
N N1 1.09012(11) 0.98349(10) 0.29628(9) 0.0348(3) Uani d 1 . .
N N4 1.38732(10) 1.53634(10) -0.21601(9) 0.0328(3) Uani d 1 . .
N N2 0.85504(11) 1.04057(10) 0.31760(9) 0.0348(3) Uani d 1 . .
C C30 1.77665(14) 1.14853(13) 0.02428(11) 0.0394(4) Uani d 1 . .
H H30 1.804805 1.210493 0.021797 0.047 Uiso calc 1 . .
C C29 1.66650(13) 1.14509(12) 0.03677(10) 0.0342(3) Uani d 1 . .
C C6 1.02902(12) 0.72982(11) 0.55470(11) 0.0323(3) Uani d 1 . .
C C7 1.18525(12) 0.64072(12) 0.50044(10) 0.0331(3) Uani d 1 . .
C C23 1.42594(12) 1.29204(11) -0.02010(11) 0.0323(3) Uani d 1 . .
C C34 1.62520(15) 1.05536(13) 0.03816(12) 0.0418(4) Uani d 1 . .
H H34 1.549609 1.053403 0.045235 0.050 Uiso calc 1 . .
C C1 0.94559(13) 0.79349(11) 0.49555(10) 0.0331(3) Uani d 1 . .
C C2 0.84446(13) 0.79020(12) 0.53936(11) 0.0365(3) Uani d 1 . .
H H2 0.782216 0.831558 0.504107 0.044 Uiso calc 1 . .
C C28 1.49065(12) 1.23629(11) 0.05651(11) 0.0337(3) Uani d 1 . .
C C5 1.01979(14) 0.66945(12) 0.64606(11) 0.0384(4) Uani d 1 . .
H H5 1.082053 0.628626 0.681577 0.046 Uiso calc 1 . .
C C3 0.82873(14) 0.73114(12) 0.63013(12) 0.0395(4) Uani d 1 . .
H H3 0.757887 0.732543 0.654863 0.047 Uiso calc 1 . .
C C27 1.45658(15) 1.18517(12) 0.14444(12) 0.0428(4) Uani d 1 . .
H H27 1.507545 1.149110 0.193071 0.051 Uiso calc 1 . .
C C42 1.64438(13) 1.48109(12) -0.07123(11) 0.0366(3) Uani d 1 . .
H H42A 1.669490 1.409884 -0.027826 0.055 Uiso calc 1 . .
H H42B 1.578592 1.513524 -0.048071 0.055 Uiso calc 1 . .
H H42C 1.701116 1.525264 -0.078448 0.055 Uiso calc 1 . .
C C12 1.13614(14) 0.55260(12) 0.50975(11) 0.0387(4) Uani d 1 . .
H H12 1.063499 0.551522 0.530254 0.046 Uiso calc 1 . .
C C24 1.31489(13) 1.29086(12) 0.00036(12) 0.0375(4) Uani d 1 . .
H H24 1.263632 1.326381 -0.048140 0.045 Uiso calc 1 . .
C C17 1.12073(14) 0.97764(13) 0.20586(11) 0.0395(4) Uani d 1 . .
H H17A 1.167198 1.030906 0.176246 0.059 Uiso calc 1 . .
H H17B 1.055210 0.991561 0.168298 0.059 Uiso calc 1 . .
H H17C 1.160271 0.906531 0.212522 0.059 Uiso calc 1 . .
C C4 0.91735(15) 0.67027(12) 0.68414(11) 0.0410(4) Uani d 1 . .
H H4 0.908137 0.629649 0.746377 0.049 Uiso calc 1 . .
C C35 1.60971(13) 1.22407(12) -0.21664(12) 0.0391(4) Uani d 1 . .
H H35C 1.649159 1.222013 -0.161917 0.047 Uiso calc 0.66 A 2
H H35D 1.660940 1.231984 -0.268003 0.047 Uiso calc 0.66 A 2
H H35A 1.627592 1.199628 -0.150480 0.047 Uiso calc 0.34 B 1
H H35B 1.674817 1.245622 -0.251879 0.047 Uiso calc 0.34 B 1
C C41 1.72199(13) 1.43302(13) -0.19669(12) 0.0387(4) Uani d 1 . .
H H41A 1.772863 1.483505 -0.206105 0.058 Uiso calc 1 . .
H H41B 1.707052 1.424906 -0.255199 0.058 Uiso calc 1 . .
H H41C 1.753905 1.363923 -0.153363 0.058 Uiso calc 1 . .
C C8 1.29127(14) 0.64204(14) 0.46917(11) 0.0394(4) Uani d 1 . .
H H8 1.325211 0.702280 0.461435 0.047 Uiso calc 1 . .
C C46 1.28302(13) 1.55103(13) -0.17203(11) 0.0385(4) Uani d 1 . .
H H46A 1.248292 1.625462 -0.197643 0.058 Uiso calc 1 . .
H H46B 1.294731 1.532509 -0.106073 0.058 Uiso calc 1 . .
H H46C 1.236100 1.504957 -0.182887 0.058 Uiso calc 1 . .
C C9 1.34694(16) 0.55517(16) 0.44944(12) 0.0497(4) Uani d 1 . .
H H9 1.419391 0.555980 0.428408 0.060 Uiso calc 1 . .
C C45 1.36762(15) 1.55682(13) -0.31317(11) 0.0411(4) Uani d 1 . .
H H45A 1.319644 1.509253 -0.319713 0.062 Uiso calc 1 . .
H H45B 1.436754 1.544013 -0.342887 0.062 Uiso calc 1 . .
H H45C 1.333274 1.630901 -0.342007 0.062 Uiso calc 1 . .
C C44 1.45599(13) 1.61023(12) -0.20422(11) 0.0364(3) Uani d 1 . .
H H44A 1.449918 1.610992 -0.140674 0.044 Uiso calc 1 . .
H H44B 1.429330 1.683073 -0.245888 0.044 Uiso calc 1 . .
C C43 1.57392(13) 1.57864(12) -0.22404(11) 0.0362(3) Uani d 1 . .
H H43A 1.579953 1.577318 -0.287423 0.043 Uiso calc 1 . .
H H43B 1.616120 1.632463 -0.219290 0.043 Uiso calc 1 . .
C C38 1.42701(15) 1.27399(15) -0.26408(15) 0.0506(5) Uani d 1 . .
H H38C 1.396498 1.321975 -0.324324 0.061 Uiso calc 0.66 C 2
H H38D 1.369799 1.271314 -0.217660 0.061 Uiso calc 0.66 C 2
H H38A 1.417150 1.297834 -0.331331 0.061 Uiso calc 0.34 D 1
H H38B 1.359992 1.300654 -0.237093 0.061 Uiso calc 0.34 D 1
C C15 0.87567(15) 0.66987(14) 0.25288(14) 0.0488(4) Uani d 1 . .
H H15A 0.868592 0.682091 0.186679 0.059 Uiso calc 1 . .
H H15B 0.829120 0.617537 0.287298 0.059 Uiso calc 1 . .
C C25 1.27537(14) 1.24144(12) 0.08637(13) 0.0436(4) Uani d 1 . .
H H25 1.199380 1.244176 0.095192 0.052 Uiso calc 1 . .
C C11 1.19251(17) 0.46675(14) 0.48933(12) 0.0487(4) Uani d 1 . .
H H11 1.158209 0.407103 0.495553 0.058 Uiso calc 1 . .
C C18 1.18808(14) 0.95541(15) 0.35355(12) 0.0460(4) Uani d 1 . .
H H18A 1.223014 0.882972 0.359505 0.069 Uiso calc 1 . .
H H18B 1.168471 0.959149 0.414268 0.069 Uiso calc 1 . .
H H18C 1.238360 1.005292 0.325239 0.069 Uiso calc 1 . .
C C10 1.29811(19) 0.46684(15) 0.46001(13) 0.0549(5) Uani d 1 . .
H H10 1.337123 0.407054 0.447152 0.066 Uiso calc 1 . .
C C26 1.34627(16) 1.18844(13) 0.15890(13) 0.0467(4) Uani d 1 . .
H H26 1.319815 1.154629 0.218013 0.056 Uiso calc 1 . .
C C13 1.03659(14) 0.73595(13) 0.26162(13) 0.0426(4) Uani d 1 . .
H H13A 1.095689 0.729181 0.304784 0.051 Uiso calc 1 . .
H H13B 1.065423 0.756004 0.198776 0.051 Uiso calc 1 . .
C C31 1.84516(16) 1.06123(16) 0.01548(13) 0.0509(4) Uani d 1 . .
H H31 1.920636 1.063261 0.007283 0.061 Uiso calc 1 . .
C C16 0.84742(14) 0.77276(14) 0.27319(14) 0.0442(4) Uani d 1 . .
H H16A 0.793938 0.823757 0.227668 0.053 Uiso calc 1 . .
H H16B 0.816019 0.759489 0.334893 0.053 Uiso calc 1 . .
C C22 0.75391(14) 1.04273(13) 0.27195(12) 0.0418(4) Uani d 1 . .
H H22A 0.712989 1.115157 0.252207 0.063 Uiso calc 1 . .
H H22B 0.710298 0.994274 0.314597 0.063 Uiso calc 1 . .
H H22C 0.770819 1.020210 0.218532 0.063 Uiso calc 1 . .
C C20 0.92107(14) 1.11342(12) 0.25394(11) 0.0399(4) Uani d 1 . .
H H20A 0.889002 1.187751 0.246874 0.048 Uiso calc 1 . .
H H20B 0.919870 1.104868 0.193146 0.048 Uiso calc 1 . .
C C21 0.82983(15) 1.07237(14) 0.39835(12) 0.0439(4) Uani d 1 . .
H H21A 0.789870 1.145175 0.379448 0.066 Uiso calc 1 . .
H H21B 0.897438 1.069211 0.429694 0.066 Uiso calc 1 . .
H H21C 0.785305 1.024005 0.439968 0.066 Uiso calc 1 . .
C C19 1.03724(14) 1.09228(12) 0.28750(12) 0.0396(4) Uani d 1 . .
H H19A 1.078265 1.144139 0.244120 0.048 Uiso calc 1 . .
H H19B 1.038598 1.102323 0.347691 0.048 Uiso calc 1 . .
C C33 1.69527(18) 0.96858(15) 0.02912(15) 0.0562(5) Uani d 1 . .
H H33 1.667240 0.907010 0.030291 0.067 Uiso calc 1 . .
C C32 1.80453(19) 0.97066(16) 0.01851(15) 0.0600(5) Uani d 1 . .
H H32 1.852047 0.910503 0.013283 0.072 Uiso calc 1 . .
C C14 0.99292(15) 0.63327(15) 0.28526(17) 0.0569(5) Uani d 1 . .
H H14A 0.997947 0.594350 0.351941 0.068 Uiso calc 1 . .
H H14B 1.032292 0.587014 0.252712 0.068 Uiso calc 1 . .
Li Li1 0.9638(2) 0.8908(2) 0.35758(17) 0.0347(5) Uani d 1 . .
Li Li2 1.4880(2) 1.38462(19) -0.14696(18) 0.0327(5) Uani d 1 . .
C C37 1.4691(4) 1.1615(4) -0.2676(3) 0.0545(11) Uani d 0.66 E 2
H H37A 1.412378 1.115409 -0.249820 0.065 Uiso calc 0.66 E 2
H H37B 1.495830 1.164060 -0.329146 0.065 Uiso calc 0.66 E 2
C C36 1.5606(4) 1.1245(3) -0.1976(3) 0.0487(9) Uani d 0.66 E 2
H H36A 1.532973 1.100422 -0.134463 0.058 Uiso calc 0.66 E 2
H H36B 1.613702 1.066287 -0.207117 0.058 Uiso calc 0.66 E 2
C C40 1.5684(8) 1.1354(7) -0.2431(6) 0.054(2) Uani d 0.34 E 1
H H40A 1.582591 1.142537 -0.307938 0.065 Uiso calc 0.34 E 1
H H40B 1.600727 1.063315 -0.203265 0.065 Uiso calc 0.34 E 1
C C39 1.4523(9) 1.1596(9) -0.2264(9) 0.074(3) Uani d 0.34 E 1
H H39A 1.409276 1.125986 -0.257567 0.089 Uiso calc 0.34 E 1
H H39B 1.437392 1.134166 -0.160125 0.089 Uiso calc 0.34 E 1

loop_
_atom_site_aniso_label
_atom_site_aniso_U_11
_atom_site_aniso_U_22
_atom_site_aniso_U_33
_atom_site_aniso_U_12
_atom_site_aniso_U_13
_atom_site_aniso_U_23
O4 0.0312(5) 0.0365(5) 0.0400(6) -0.0036(4) 0.0011(4) -0.0188(5)
O2 0.0333(6) 0.0377(6) 0.0413(6) -0.0087(4) 0.0011(5) -0.0183(5)
O1 0.0315(6) 0.0320(5) 0.0570(7) -0.0096(4) 0.0055(5) -0.0152(5)
O3 0.0288(6) 0.0285(5) 0.0652(8) -0.0040(4) -0.0011(5) -0.0146(5)
N3 0.0307(6) 0.0313(6) 0.0325(7) -0.0067(5) 0.0035(5) -0.0116(5)
N1 0.0367(7) 0.0351(6) 0.0324(7) -0.0119(5) 0.0012(5) -0.0085(5)
N4 0.0322(7) 0.0333(6) 0.0328(7) -0.0041(5) -0.0012(5) -0.0112(5)
N2 0.0380(7) 0.0328(6) 0.0345(7) -0.0069(5) 0.0019(6) -0.0119(5)
C30 0.0381(9) 0.0443(9) 0.0319(8) -0.0044(7) -0.0003(7) -0.0084(7)
C29 0.0365(8) 0.0322(7) 0.0290(8) -0.0007(6) -0.0008(6) -0.0063(6)
C6 0.0329(8) 0.0267(7) 0.0396(8) -0.0099(6) 0.0037(6) -0.0122(6)
C7 0.0341(8) 0.0342(7) 0.0280(7) -0.0026(6) -0.0041(6) -0.0073(6)
C23 0.0319(8) 0.0265(7) 0.0415(8) -0.0072(6) 0.0045(6) -0.0143(6)
C34 0.0469(10) 0.0351(8) 0.0430(9) -0.0067(7) 0.0062(7) -0.0132(7)
C1 0.0359(8) 0.0297(7) 0.0348(8) -0.0092(6) 0.0011(6) -0.0107(6)
C2 0.0343(8) 0.0327(7) 0.0432(9) -0.0078(6) -0.0002(7) -0.0122(6)
C28 0.0311(8) 0.0251(7) 0.0472(9) -0.0083(6) 0.0048(7) -0.0137(6)
C5 0.0442(9) 0.0287(7) 0.0399(9) -0.0087(6) -0.0071(7) -0.0061(6)
C3 0.0412(9) 0.0362(8) 0.0470(9) -0.0157(7) 0.0122(7) -0.0185(7)
C27 0.0535(10) 0.0314(8) 0.0427(9) -0.0134(7) 0.0001(8) -0.0082(7)
C42 0.0373(8) 0.0379(8) 0.0382(9) -0.0116(7) 0.0014(7) -0.0148(7)
C12 0.0442(9) 0.0359(8) 0.0355(8) -0.0086(7) 0.0013(7) -0.0105(6)
C24 0.0322(8) 0.0299(7) 0.0520(10) -0.0071(6) 0.0032(7) -0.0152(7)
C17 0.0416(9) 0.0399(8) 0.0387(9) -0.0132(7) 0.0058(7) -0.0129(7)
C4 0.0569(11) 0.0330(8) 0.0345(8) -0.0189(7) 0.0065(7) -0.0084(6)
C35 0.0352(8) 0.0356(8) 0.0449(9) -0.0034(7) 0.0010(7) -0.0125(7)
C41 0.0315(8) 0.0412(8) 0.0446(9) -0.0073(7) 0.0069(7) -0.0161(7)
C8 0.0384(9) 0.0473(9) 0.0282(8) -0.0066(7) -0.0001(7) -0.0069(7)
C46 0.0308(8) 0.0435(8) 0.0394(9) 0.0005(7) -0.0027(7) -0.0143(7)
C9 0.0458(10) 0.0634(11) 0.0314(9) 0.0024(9) 0.0080(7) -0.0110(8)
C45 0.0477(10) 0.0407(8) 0.0343(8) -0.0032(7) -0.0058(7) -0.0130(7)
C44 0.0401(9) 0.0307(7) 0.0395(9) -0.0050(6) -0.0016(7) -0.0132(6)
C43 0.0384(8) 0.0314(7) 0.0384(8) -0.0109(6) 0.0038(7) -0.0089(6)
C38 0.0397(10) 0.0513(10) 0.0698(13) -0.0061(8) -0.0094(9) -0.0315(9)
C15 0.0438(10) 0.0445(9) 0.0641(12) -0.0153(8) -0.0021(8) -0.0219(8)
C25 0.0363(9) 0.0342(8) 0.0647(12) -0.0134(7) 0.0183(8) -0.0208(8)
C11 0.0688(13) 0.0387(9) 0.0402(9) -0.0087(8) 0.0089(9) -0.0160(7)
C18 0.0406(9) 0.0550(10) 0.0395(9) -0.0185(8) -0.0040(7) -0.0064(8)
C10 0.0716(14) 0.0474(10) 0.0407(10) 0.0030(9) 0.0126(9) -0.0158(8)
C26 0.0601(11) 0.0365(8) 0.0470(10) -0.0214(8) 0.0197(9) -0.0142(7)
C13 0.0354(9) 0.0397(8) 0.0554(11) -0.0068(7) 0.0004(7) -0.0189(8)
C31 0.0413(10) 0.0638(11) 0.0403(10) 0.0051(9) 0.0073(8) -0.0151(8)
C16 0.0328(8) 0.0451(9) 0.0582(11) -0.0106(7) -0.0003(8) -0.0196(8)
C22 0.0388(9) 0.0390(8) 0.0442(9) -0.0027(7) -0.0042(7) -0.0107(7)
C20 0.0474(10) 0.0293(7) 0.0389(9) -0.0056(7) 0.0056(7) -0.0071(6)
C21 0.0509(10) 0.0442(9) 0.0422(9) -0.0130(8) 0.0101(8) -0.0204(7)
C19 0.0465(9) 0.0333(8) 0.0429(9) -0.0163(7) 0.0078(7) -0.0140(7)
C33 0.0678(13) 0.0413(9) 0.0622(12) -0.0044(9) 0.0133(10) -0.0242(9)
C32 0.0705(14) 0.0502(11) 0.0558(12) 0.0069(10) 0.0136(10) -0.0225(9)
C14 0.0410(10) 0.0382(9) 0.0897(16) -0.0087(8) 0.0019(10) -0.0182(9)
Li1 0.0376(14) 0.0347(12) 0.0322(13) -0.0088(11) 0.0018(11) -0.0106(10)
Li2 0.0315(13) 0.0328(12) 0.0350(13) -0.0054(10) 0.0029(10) -0.0132(10)
C37 0.051(3) 0.0548(19) 0.075(3) -0.0118(18) -0.001(2) -0.044(2)
C36 0.0414(18) 0.0363(15) 0.067(3) -0.0082(12) -0.002(2) -0.014(2)
C40 0.059(5) 0.035(3) 0.073(6) -0.001(3) 0.001(5) -0.026(5)
C39 0.052(4) 0.062(5) 0.134(10) -0.021(3) 0.030(7) -0.065(7)

loop_
_atom_type_symbol
_atom_type_description
_atom_type_scat_dispersion_real
_atom_type_scat_dispersion_imag
_atom_type_scat_source
C C 0.0181 0.0091 'International Tables Vol C Tables 4.2.6.8 and 6.1.1.4'
H H 0.0000 0.0000 'International Tables Vol C Tables 4.2.6.8 and 6.1.1.4'
Li Li 0.0008 0.0003 'International Tables Vol C Tables 4.2.6.8 and 6.1.1.4'
N N 0.0311 0.0180 'International Tables Vol C Tables 4.2.6.8 and 6.1.1.4'
O O 0.0492 0.0322 'International Tables Vol C Tables 4.2.6.8 and 6.1.1.4'

loop_
_geom_angle_atom_site_label_1
_geom_angle_atom_site_label_2
_geom_angle_atom_site_label_3
_geom_angle_site_symmetry_1
_geom_angle_site_symmetry_3
_geom_angle
_geom_angle_publ_flag
C35 O4 Li2 . . 114.72(12) ?
C38 O4 C35 . . 108.76(12) ?
C38 O4 Li2 . . 113.98(13) ?
C13 O2 C16 . . 109.44(12) ?
C13 O2 Li1 . . 117.11(12) ?
C16 O2 Li1 . . 116.08(13) ?
C7 O1 C6 . . 118.30(11) ?
C29 O3 C28 . . 117.95(11) ?
C42 N3 C41 . . 108.37(12) ?
C42 N3 C43 . . 110.21(12) ?
C42 N3 Li2 . . 109.94(11) ?
C41 N3 C43 . . 109.44(12) ?
C41 N3 Li2 . . 116.74(11) ?
C43 N3 Li2 . . 101.95(11) ?
C17 N1 C19 . . 109.86(13) ?
C17 N1 Li1 . . 112.69(11) ?
C18 N1 C17 . . 108.82(14) ?
C18 N1 C19 . . 109.57(13) ?
C18 N1 Li1 . . 113.65(12) ?
C19 N1 Li1 . . 102.04(12) ?
C46 N4 C45 . . 108.69(13) ?
C46 N4 C44 . . 109.57(12) ?
C46 N4 Li2 . . 113.27(12) ?
C45 N4 C44 . . 110.53(12) ?
C45 N4 Li2 . . 114.14(12) ?
C44 N4 Li2 . . 100.35(11) ?
C22 N2 C20 . . 109.81(13) ?
C22 N2 Li1 . . 115.66(12) ?
C20 N2 Li1 . . 102.67(12) ?
C21 N2 C22 . . 109.51(13) ?
C21 N2 C20 . . 110.03(12) ?
C21 N2 Li1 . . 108.93(12) ?
C29 C30 H30 . . 120.2 ?
C31 C30 H30 . . 120.2 ?
C31 C30 C29 . . 119.60(16) ?
O3 C29 C30 . . 115.66(14) ?
O3 C29 C34 . . 124.28(15) ?
C30 C29 C34 . . 120.05(15) ?
C1 C6 O1 . . 117.51(13) ?
C1 C6 C5 . . 126.83(15) ?
C5 C6 O1 . . 115.61(14) ?
O1 C7 C12 . . 124.56(15) ?
O1 C7 C8 . . 116.07(13) ?
C12 C7 C8 . . 119.36(15) ?
C28 C23 C24 . . 111.21(14) ?
C28 C23 Li2 . . 123.09(13) ?
C24 C23 Li2 . . 125.20(14) ?
C29 C34 H34 . . 120.3 ?
C33 C34 C29 . . 119.46(17) ?
C33 C34 H34 . . 120.3 ?
C6 C1 C2 . . 111.36(14) ?
C6 C1 Li1 . . 125.77(14) ?
C2 C1 Li1 . . 122.82(14) ?
C1 C2 H2 . . 117.5 ?
C3 C2 C1 . . 125.09(15) ?
C3 C2 H2 . . 117.5 ?
C23 C28 O3 . . 117.84(14) ?
C23 C28 C27 . . 127.18(15) ?
C27 C28 O3 . . 114.91(14) ?
C6 C5 H5 . . 120.8 ?
C4 C5 C6 . . 118.32(15) ?
C4 C5 H5 . . 120.8 ?
C2 C3 H3 . . 120.3 ?
C4 C3 C2 . . 119.35(16) ?
C4 C3 H3 . . 120.3 ?
C28 C27 H27 . . 121.0 ?
C26 C27 C28 . . 117.99(16) ?
C26 C27 H27 . . 121.0 ?
N3 C42 H42A . . 109.5 ?
N3 C42 H42B . . 109.5 ?
N3 C42 H42C . . 109.5 ?
H42A C42 H42B . . 109.5 ?
H42A C42 H42C . . 109.5 ?
H42B C42 H42C . . 109.5 ?
C7 C12 H12 . . 119.9 ?
C11 C12 C7 . . 120.29(17) ?
C11 C12 H12 . . 119.9 ?
C23 C24 H24 . . 117.7 ?
C25 C24 C23 . . 124.58(16) ?
C25 C24 H24 . . 117.7 ?
N1 C17 H17A . . 109.5 ?
N1 C17 H17B . . 109.5 ?
N1 C17 H17C . . 109.5 ?
H17A C17 H17B . . 109.5 ?
H17A C17 H17C . . 109.5 ?
H17B C17 H17C . . 109.5 ?
C5 C4 H4 . . 120.5 ?
C3 C4 C5 . . 119.04(15) ?
C3 C4 H4 . . 120.5 ?
O4 C35 H35C . . 110.6 ?
O4 C35 H35D . . 110.6 ?
O4 C35 H35A . . 111.0 ?
O4 C35 H35B . . 111.0 ?
O4 C35 C36 . . 105.6(2) ?
O4 C35 C40 . . 103.9(4) ?
H35C C35 H35D . . 108.7 ?
H35A C35 H35B . . 109.0 ?
C36 C35 H35C . . 110.6 ?
C36 C35 H35D . . 110.6 ?
C40 C35 H35A . . 111.0 ?
C40 C35 H35B . . 111.0 ?
N3 C41 H41A . . 109.5 ?
N3 C41 H41B . . 109.5 ?
N3 C41 H41C . . 109.5 ?
H41A C41 H41B . . 109.5 ?
H41A C41 H41C . . 109.5 ?
H41B C41 H41C . . 109.5 ?
C7 C8 H8 . . 120.2 ?
C9 C8 C7 . . 119.68(16) ?
C9 C8 H8 . . 120.2 ?
N4 C46 H46A . . 109.5 ?
N4 C46 H46B . . 109.5 ?
N4 C46 H46C . . 109.5 ?
H46A C46 H46B . . 109.5 ?
H46A C46 H46C . . 109.5 ?
H46B C46 H46C . . 109.5 ?
C8 C9 H9 . . 119.6 ?
C8 C9 C10 . . 120.75(18) ?
C10 C9 H9 . . 119.6 ?
N4 C45 H45A . . 109.5 ?
N4 C45 H45B . . 109.5 ?
N4 C45 H45C . . 109.5 ?
H45A C45 H45B . . 109.5 ?
H45A C45 H45C . . 109.5 ?
H45B C45 H45C . . 109.5 ?
N4 C44 H44A . . 109.2 ?
N4 C44 H44B . . 109.2 ?
N4 C44 C43 . . 111.85(12) ?
H44A C44 H44B . . 107.9 ?
C43 C44 H44A . . 109.2 ?
C43 C44 H44B . . 109.2 ?
N3 C43 C44 . . 111.76(12) ?
N3 C43 H43A . . 109.3 ?
N3 C43 H43B . . 109.3 ?
C44 C43 H43A . . 109.3 ?
C44 C43 H43B . . 109.3 ?
H43A C43 H43B . . 107.9 ?
O4 C38 H38C . . 110.5 ?
O4 C38 H38D . . 110.5 ?
O4 C38 H38A . . 110.8 ?
O4 C38 H38B . . 110.8 ?
O4 C38 C37 . . 106.1(2) ?
O4 C38 C39 . . 104.6(5) ?
H38C C38 H38D . . 108.7 ?
H38A C38 H38B . . 108.9 ?
C37 C38 H38C . . 110.5 ?
C37 C38 H38D . . 110.5 ?
C39 C38 H38A . . 110.8 ?
C39 C38 H38B . . 110.8 ?
H15A C15 H15B . . 109.2 ?
C16 C15 H15A . . 111.3 ?
C16 C15 H15B . . 111.3 ?
C16 C15 C14 . . 102.27(14) ?
C14 C15 H15A . . 111.3 ?
C14 C15 H15B . . 111.3 ?
C24 C25 H25 . . 120.0 ?
C26 C25 C24 . . 120.01(16) ?
C26 C25 H25 . . 120.0 ?
C12 C11 H11 . . 119.7 ?
C10 C11 C12 . . 120.55(17) ?
C10 C11 H11 . . 119.7 ?
N1 C18 H18A . . 109.5 ?
N1 C18 H18B . . 109.5 ?
N1 C18 H18C . . 109.5 ?
H18A C18 H18B . . 109.5 ?
H18A C18 H18C . . 109.5 ?
H18B C18 H18C . . 109.5 ?
C9 C10 H10 . . 120.3 ?
C11 C10 C9 . . 119.35(17) ?
C11 C10 H10 . . 120.3 ?
C27 C26 H26 . . 120.5 ?
C25 C26 C27 . . 119.02(16) ?
C25 C26 H26 . . 120.5 ?
O2 C13 H13A . . 110.5 ?
O2 C13 H13B . . 110.5 ?
O2 C13 C14 . . 106.20(14) ?
H13A C13 H13B . . 108.7 ?
C14 C13 H13A . . 110.5 ?
C14 C13 H13B . . 110.5 ?
C30 C31 H31 . . 119.7 ?
C30 C31 C32 . . 120.52(18) ?
C32 C31 H31 . . 119.7 ?
O2 C16 C15 . . 106.47(14) ?
O2 C16 H16A . . 110.4 ?
O2 C16 H16B . . 110.4 ?
C15 C16 H16A . . 110.4 ?
C15 C16 H16B . . 110.4 ?
H16A C16 H16B . . 108.6 ?
N2 C22 H22A . . 109.5 ?
N2 C22 H22B . . 109.5 ?
N2 C22 H22C . . 109.5 ?
H22A C22 H22B . . 109.5 ?
H22A C22 H22C . . 109.5 ?
H22B C22 H22C . . 109.5 ?
N2 C20 H20A . . 109.3 ?
N2 C20 H20B . . 109.3 ?
N2 C20 C19 . . 111.71(13) ?
H20A C20 H20B . . 107.9 ?
C19 C20 H20A . . 109.3 ?
C19 C20 H20B . . 109.3 ?
N2 C21 H21A . . 109.5 ?
N2 C21 H21B . . 109.5 ?
N2 C21 H21C . . 109.5 ?
H21A C21 H21B . . 109.5 ?
H21A C21 H21C . . 109.5 ?
H21B C21 H21C . . 109.5 ?
N1 C19 C20 . . 111.53(12) ?
N1 C19 H19A . . 109.3 ?
N1 C19 H19B . . 109.3 ?
C20 C19 H19A . . 109.3 ?
C20 C19 H19B . . 109.3 ?
H19A C19 H19B . . 108.0 ?
C34 C33 H33 . . 119.6 ?
C32 C33 C34 . . 120.78(18) ?
C32 C33 H33 . . 119.6 ?
C31 C32 H32 . . 120.2 ?
C33 C32 C31 . . 119.55(18) ?
C33 C32 H32 . . 120.2 ?
C15 C14 H14A . . 111.2 ?
C15 C14 H14B . . 111.2 ?
C13 C14 C15 . . 102.81(15) ?
C13 C14 H14A . . 111.2 ?
C13 C14 H14B . . 111.2 ?
H14A C14 H14B . . 109.1 ?
O2 Li1 N1 . . 102.62(12) ?
O2 Li1 N2 . . 109.23(12) ?
O2 Li1 C1 . . 111.96(12) ?
N2 Li1 N1 . . 85.91(10) ?
C1 Li1 N1 . . 129.95(13) ?
C1 Li1 N2 . . 113.70(13) ?
O4 Li2 N3 . . 104.24(12) ?
O4 Li2 N4 . . 106.42(12) ?
O4 Li2 C23 . . 115.17(12) ?
N3 Li2 N4 . . 86.74(10) ?
C23 Li2 N3 . . 124.95(13) ?
C23 Li2 N4 . . 114.98(13) ?
C38 C37 H37A . . 111.6 ?
C38 C37 H37B . . 111.6 ?
H37A C37 H37B . . 109.4 ?
C36 C37 C38 . . 100.9(3) ?
C36 C37 H37A . . 111.6 ?
C36 C37 H37B . . 111.6 ?
C35 C36 C37 . . 101.8(3) ?
C35 C36 H36A . . 111.4 ?
C35 C36 H36B . . 111.4 ?
C37 C36 H36A . . 111.4 ?
C37 C36 H36B . . 111.4 ?
H36A C36 H36B . . 109.3 ?
C35 C40 H40A . . 111.9 ?
C35 C40 H40B . . 111.9 ?
H40A C40 H40B . . 109.6 ?
C39 C40 C35 . . 99.5(6) ?
C39 C40 H40A . . 111.9 ?
C39 C40 H40B . . 111.9 ?
C38 C39 C40 . . 104.5(8) ?
C38 C39 H39A . . 110.9 ?
C38 C39 H39B . . 110.9 ?
C40 C39 H39A . . 110.9 ?
C40 C39 H39B . . 110.9 ?
H39A C39 H39B . . 108.9 ?

loop_
_geom_bond_atom_site_label_1
_geom_bond_atom_site_label_2
_geom_bond_site_symmetry_2
_geom_bond_distance
_geom_bond_publ_flag
O4 C35 . 1.4470(19) ?
O4 C38 . 1.4390(19) ?
O4 Li2 . 2.009(3) ?
O2 C13 . 1.436(2) ?
O2 C16 . 1.4380(18) ?
O2 Li1 . 2.023(3) ?
O1 C6 . 1.4290(19) ?
O1 C7 . 1.3625(19) ?
O3 C29 . 1.3681(19) ?
O3 C28 . 1.4293(18) ?
N3 C42 . 1.4640(19) ?
N3 C41 . 1.467(2) ?
N3 C43 . 1.478(2) ?
N3 Li2 . 2.162(3) ?
N1 C17 . 1.464(2) ?
N1 C18 . 1.464(2) ?
N1 C19 . 1.474(2) ?
N1 Li1 . 2.167(3) ?
N4 C46 . 1.462(2) ?
N4 C45 . 1.463(2) ?
N4 C44 . 1.4795(19) ?
N4 Li2 . 2.172(3) ?
N2 C22 . 1.466(2) ?
N2 C20 . 1.474(2) ?
N2 C21 . 1.464(2) ?
N2 Li1 . 2.156(3) ?
C30 H30 . 0.9500 ?
C30 C29 . 1.388(2) ?
C30 C31 . 1.383(3) ?
C29 C34 . 1.389(2) ?
C6 C1 . 1.386(2) ?
C6 C5 . 1.389(2) ?
C7 C12 . 1.392(2) ?
C7 C8 . 1.393(2) ?
C23 C28 . 1.382(2) ?
C23 C24 . 1.412(2) ?
C23 Li2 . 2.140(3) ?
C34 H34 . 0.9500 ?
C34 C33 . 1.388(3) ?
C1 C2 . 1.410(2) ?
C1 Li1 . 2.129(3) ?
C2 H2 . 0.9500 ?
C2 C3 . 1.390(2) ?
C28 C27 . 1.391(2) ?
C5 H5 . 0.9500 ?
C5 C4 . 1.387(2) ?
C3 H3 . 0.9500 ?
C3 C4 . 1.385(3) ?
C27 H27 . 0.9500 ?
C27 C26 . 1.383(3) ?
C42 H42A . 0.9800 ?
C42 H42B . 0.9800 ?
C42 H42C . 0.9800 ?
C12 H12 . 0.9500 ?
C12 C11 . 1.380(2) ?
C24 H24 . 0.9500 ?
C24 C25 . 1.388(2) ?
C17 H17A . 0.9800 ?
C17 H17B . 0.9800 ?
C17 H17C . 0.9800 ?
C4 H4 . 0.9500 ?
C35 H35C . 0.9900 ?
C35 H35D . 0.9900 ?
C35 H35A . 0.9900 ?
C35 H35B . 0.9900 ?
C35 C36 . 1.505(4) ?
C35 C40 . 1.559(8) ?
C41 H41A . 0.9800 ?
C41 H41B . 0.9800 ?
C41 H41C . 0.9800 ?
C8 H8 . 0.9500 ?
C8 C9 . 1.384(3) ?
C46 H46A . 0.9800 ?
C46 H46B . 0.9800 ?
C46 H46C . 0.9800 ?
C9 H9 . 0.9500 ?
C9 C10 . 1.388(3) ?
C45 H45A . 0.9800 ?
C45 H45B . 0.9800 ?
C45 H45C . 0.9800 ?
C44 H44A . 0.9900 ?
C44 H44B . 0.9900 ?
C44 C43 . 1.514(2) ?
C43 H43A . 0.9900 ?
C43 H43B . 0.9900 ?
C38 H38C . 0.9900 ?
C38 H38D . 0.9900 ?
C38 H38A . 0.9900 ?
C38 H38B . 0.9900 ?
C38 C37 . 1.545(5) ?
C38 C39 . 1.442(12) ?
C15 H15A . 0.9900 ?
C15 H15B . 0.9900 ?
C15 C16 . 1.512(2) ?
C15 C14 . 1.516(3) ?
C25 H25 . 0.9500 ?
C25 C26 . 1.377(3) ?
C11 H11 . 0.9500 ?
C11 C10 . 1.378(3) ?
C18 H18A . 0.9800 ?
C18 H18B . 0.9800 ?
C18 H18C . 0.9800 ?
C10 H10 . 0.9500 ?
C26 H26 . 0.9500 ?
C13 H13A . 0.9900 ?
C13 H13B . 0.9900 ?
C13 C14 . 1.501(2) ?
C31 H31 . 0.9500 ?
C31 C32 . 1.388(3) ?
C16 H16A . 0.9900 ?
C16 H16B . 0.9900 ?
C22 H22A . 0.9800 ?
C22 H22B . 0.9800 ?
C22 H22C . 0.9800 ?
C20 H20A . 0.9900 ?
C20 H20B . 0.9900 ?
C20 C19 . 1.512(2) ?
C21 H21A . 0.9800 ?
C21 H21B . 0.9800 ?
C21 H21C . 0.9800 ?
C19 H19A . 0.9900 ?
C19 H19B . 0.9900 ?
C33 H33 . 0.9500 ?
C33 C32 . 1.372(3) ?
C32 H32 . 0.9500 ?
C14 H14A . 0.9900 ?
C14 H14B . 0.9900 ?
C37 H37A . 0.9900 ?
C37 H37B . 0.9900 ?
C37 C36 . 1.513(7) ?
C36 H36A . 0.9900 ?
C36 H36B . 0.9900 ?
C40 H40A . 0.9900 ?
C40 H40B . 0.9900 ?
C40 C39 . 1.465(15) ?
C39 H39A . 0.9900 ?
C39 H39B . 0.9900 ?

loop_
_geom_hbond_atom_site_label_D
_geom_hbond_atom_site_label_H
_geom_hbond_atom_site_label_A
_geom_hbond_site_symmetry_A
_geom_hbond_distance_DH
_geom_hbond_distance_HA
_geom_hbond_distance_DA
_geom_hbond_angle_DHA
C9 H9 O1 . 0.95 3.02 3.612(2) 124

loop_
_geom_torsion_atom_site_label_1
_geom_torsion_atom_site_label_2
_geom_torsion_atom_site_label_3
_geom_torsion_atom_site_label_4
_geom_torsion_site_symmetry_1
_geom_torsion_site_symmetry_2
_geom_torsion_site_symmetry_3
_geom_torsion_site_symmetry_4
_geom_torsion
_geom_torsion_publ_flag
O4 C35 C36 C37 . . . . 36.6(3) ?
O4 C35 C40 C39 . . . . -30.9(8) ?
O4 C38 C37 C36 . . . . 30.0(4) ?
O4 C38 C39 C40 . . . . -39.3(8) ?
O2 C13 C14 C15 . . . . 30.7(2) ?
O1 C6 C1 C2 . . . . -177.94(12) ?
O1 C6 C1 Li1 . . . . -0.6(2) ?
O1 C6 C5 C4 . . . . 178.14(12) ?
O1 C7 C12 C11 . . . . -178.86(15) ?
O1 C7 C8 C9 . . . . 178.55(14) ?
O3 C29 C34 C33 . . . . -178.20(16) ?
O3 C28 C27 C26 . . . . 177.31(13) ?
N4 C44 C43 N3 . . . . -62.57(17) ?
N2 C20 C19 N1 . . . . 60.85(18) ?
C30 C29 C34 C33 . . . . 1.5(3) ?
C30 C31 C32 C33 . . . . 0.9(3) ?
C29 O3 C28 C23 . . . . -99.69(16) ?
C29 O3 C28 C27 . . . . 83.16(17) ?
C29 C30 C31 C32 . . . . 0.4(3) ?
C29 C34 C33 C32 . . . . -0.2(3) ?
C6 O1 C7 C12 . . . . 1.2(2) ?
C6 O1 C7 C8 . . . . -178.56(13) ?
C6 C1 C2 C3 . . . . 0.0(2) ?
C6 C5 C4 C3 . . . . -0.2(2) ?
C7 O1 C6 C1 . . . . -105.52(15) ?
C7 O1 C6 C5 . . . . 76.77(17) ?
C7 C12 C11 C10 . . . . 0.4(3) ?
C7 C8 C9 C10 . . . . 0.3(3) ?
C23 C28 C27 C26 . . . . 0.5(2) ?
C23 C24 C25 C26 . . . . -0.3(2) ?
C34 C33 C32 C31 . . . . -0.9(3) ?
C1 C6 C5 C4 . . . . 0.7(2) ?
C1 C2 C3 C4 . . . . 0.4(2) ?
C2 C3 C4 C5 . . . . -0.3(2) ?
C28 O3 C29 C30 . . . . 177.26(14) ?
C28 O3 C29 C34 . . . . -3.0(2) ?
C28 C23 C24 C25 . . . . 0.8(2) ?
C28 C27 C26 C25 . . . . 0.1(2) ?
C5 C6 C1 C2 . . . . -0.5(2) ?
C5 C6 C1 Li1 . . . . 176.85(14) ?
C42 N3 C43 C44 . . . . -76.93(15) ?
C12 C7 C8 C9 . . . . -1.2(2) ?
C12 C11 C10 C9 . . . . -1.2(3) ?
C24 C23 C28 O3 . . . . -177.65(11) ?
C24 C23 C28 C27 . . . . -0.9(2) ?
C24 C25 C26 C27 . . . . -0.2(2) ?
C17 N1 C19 C20 . . . . 77.42(16) ?
C35 O4 C38 C37 . . . . -7.8(3) ?
C35 O4 C38 C39 . . . . 18.2(5) ?
C35 C40 C39 C38 . . . . 42.7(9) ?
C41 N3 C43 C44 . . . . 163.99(12) ?
C8 C7 C12 C11 . . . . 0.9(2) ?
C8 C9 C10 C11 . . . . 0.9(3) ?
C46 N4 C44 C43 . . . . 163.97(13) ?
C45 N4 C44 C43 . . . . -76.28(16) ?
C38 O4 C35 C36 . . . . -18.0(2) ?
C38 O4 C35 C40 . . . . 8.3(4) ?
C38 C37 C36 C35 . . . . -39.7(4) ?
C18 N1 C19 C20 . . . . -163.08(13) ?
C13 O2 C16 C15 . . . . -9.46(19) ?
C31 C30 C29 O3 . . . . 178.16(15) ?
C31 C30 C29 C34 . . . . -1.6(2) ?
C16 O2 C13 C14 . . . . -13.52(19) ?
C16 C15 C14 C13 . . . . -35.3(2) ?
C22 N2 C20 C19 . . . . -164.24(13) ?
C21 N2 C20 C19 . . . . 75.15(17) ?
C14 C15 C16 O2 . . . . 28.0(2) ?
Li1 O2 C13 C14 . . . . 121.27(16) ?
Li1 O2 C16 C15 . . . . -144.77(14) ?
Li1 N1 C19 C20 . . . . -42.34(16) ?
Li1 N2 C20 C19 . . . . -40.69(16) ?
Li1 C1 C2 C3 . . . . -177.51(14) ?
Li2 O4 C35 C36 . . . . 111.0(2) ?
Li2 O4 C35 C40 . . . . 137.3(4) ?
Li2 O4 C38 C37 . . . . -137.2(2) ?
Li2 O4 C38 C39 . . . . -111.1(5) ?
Li2 N3 C43 C44 . . . . 39.77(15) ?
Li2 N4 C44 C43 . . . . 44.55(15) ?
Li2 C23 C28 O3 . . . . -5.38(19) ?
Li2 C23 C28 C27 . . . . 171.38(14) ?
Li2 C23 C24 C25 . . . . -171.28(14) ?
